data_1516530
loop_
_publ_author_name
'Gianetti, Thomas L.'
'Bergman, Robert G.'
'Arnold, John'

_publ_section_title
;
 Carbon--fluorine bond cleavage in fluoroarenes via a niobium(iii) imido
 complex: from stoichiometric to catalytic hydrodefluorination
;
_journal_issue 6
_journal_name_full 'Chemical Science'
_journal_page_first 2517
_journal_paper_doi 10.1039/c4sc00006d
_journal_volume 5
_journal_year 2014
_chemical_formula_moiety 'C39 H55 F N3 Nb'
_chemical_formula_sum 'C39 H55 F N3 Nb'
_chemical_formula_weight 677.77
_chemical_name_common 'Complex 2a'
_space_group_IT_number 2
_symmetry_cell_setting triclinic
_symmetry_space_group_name_Hall '-P 1'
_symmetry_space_group_name_H-M 'P -1'
_atom_sites_solution_hydrogens geom
_atom_sites_solution_primary direct
_atom_sites_solution_secondary difmap
_cell_angle_alpha 79.363(5)
_cell_angle_beta 87.377(5)
_cell_angle_gamma 88.428(5)
_cell_formula_units_Z 2
_cell_length_a 10.795(5)
_cell_length_b 12.323(5)
_cell_length_c 13.680(5)
_cell_measurement_reflns_used 9878
_cell_measurement_temperature 100(2)
_cell_measurement_theta_max 25.44
_cell_measurement_theta_min 2.47
_cell_volume 1786.3(13)
_computing_cell_refinement 'Bruker APEX2 v.2011.4'
_computing_data_collection 'Bruker APEX2 v.2011.4'
_computing_data_reduction 'Bruker APEX2 v.2011.4'
_computing_molecular_graphics ORTEP-32
_computing_publication_material WinGX
_computing_structure_refinement 'SHELXL-97 (Sheldrick, 2008)'
_computing_structure_solution SIR-2004
_diffrn_ambient_temperature 100(2)
_diffrn_detector_area_resol_mean 8.366
_diffrn_measured_fraction_theta_full 0.999
_diffrn_measured_fraction_theta_max 0.997
_diffrn_measurement_device_type 'Bruker APEX-I CCD'
_diffrn_measurement_method 'phi and omega scans'
_diffrn_radiation_monochromator graphite
_diffrn_radiation_source 'fine-focus sealed tube'
_diffrn_radiation_type MoK\a
_diffrn_radiation_wavelength 0.71069
_diffrn_reflns_av_R_equivalents 0.0168
_diffrn_reflns_av_sigmaI/netI 0.0155
_diffrn_reflns_limit_h_max 12
_diffrn_reflns_limit_h_min -13
_diffrn_reflns_limit_k_max 14
_diffrn_reflns_limit_k_min -14
_diffrn_reflns_limit_l_max 15
_diffrn_reflns_limit_l_min -16
_diffrn_reflns_number 27323
_diffrn_reflns_theta_full 25.00
_diffrn_reflns_theta_max 25.44
_diffrn_reflns_theta_min 1.52
_exptl_absorpt_coefficient_mu 0.372
_exptl_absorpt_correction_T_max 0.8966
_exptl_absorpt_correction_T_min 0.8654
_exptl_absorpt_correction_type multi-scan
_exptl_absorpt_process_details SADABS
_exptl_crystal_colour yellow
_exptl_crystal_density_diffrn 1.260
_exptl_crystal_density_method 'not measured'
_exptl_crystal_description rode
_exptl_crystal_F_000 720
_exptl_crystal_size_max 0.40
_exptl_crystal_size_mid 0.35
_exptl_crystal_size_min 0.30
_refine_diff_density_max 0.349
_refine_diff_density_min -0.326
_refine_diff_density_rms 0.047
_refine_ls_extinction_method none
_refine_ls_goodness_of_fit_ref 1.066
_refine_ls_hydrogen_treatment constr
_refine_ls_matrix_type full
_refine_ls_number_parameters 410
_refine_ls_number_reflns 6588
_refine_ls_number_restraints 0
_refine_ls_restrained_S_all 1.066
_refine_ls_R_factor_all 0.0240
_refine_ls_R_factor_gt 0.0224
_refine_ls_shift/su_max 0.001
_refine_ls_shift/su_mean 0.000
_refine_ls_structure_factor_coef Fsqd
_refine_ls_weighting_details 'calc w=1/[\s^2^(Fo^2^)+(0.0231P)^2^+1.3452P] where P=(Fo^2^+2Fc^2^)/3'
_refine_ls_weighting_scheme calc
_refine_ls_wR_factor_gt 0.0576
_refine_ls_wR_factor_ref 0.0587
_reflns_number_gt 6259
_reflns_number_total 6588
_reflns_threshold_expression >2sigma(I)
_cod_data_source_file c4sc00006d2.cif
_cod_data_source_block (1)
_cod_depositor_comments
;
The following automatic conversions were performed:

'_symmetry_cell_setting' value 'Triclinic' changed to 'triclinic'
according to
/usr/data/users/saulius/crontab/automatic-downloads/current/RSC/lib/dictionaries/cif_core.dic
dictionary named 'cif_core.dic' version 2.4.2 from 2011-04-26.

Automatic conversion script
Id: cif_fix_values 2281 2013-09-26 08:29:07Z andrius 
;
_cod_original_sg_symbol_H-M P-1
_cod_database_code 1516530

loop_
_symmetry_equiv_pos_as_xyz
'x, y, z'
'-x, -y, -z'

loop_
_atom_site_label
_atom_site_type_symbol
_atom_site_fract_x
_atom_site_fract_y
_atom_site_fract_z
_atom_site_U_iso_or_equiv
_atom_site_adp_type
_atom_site_occupancy
_atom_site_symmetry_multiplicity
_atom_site_calc_flag
_atom_site_refinement_flags
C1 C -0.02922(15) 0.29992(15) 0.39217(13) 0.0249(4) Uani 1 1 d .
H1A H -0.0126 0.2552 0.4574 0.037 Uiso 1 1 calc R
H1B H -0.1145 0.2884 0.3752 0.037 Uiso 1 1 calc R
H1C H -0.0185 0.3781 0.3943 0.037 Uiso 1 1 calc R
C2 C 0.05992(14) 0.26613(13) 0.31444(12) 0.0177(3) Uani 1 1 d .
C3 C 0.00918(15) 0.21853(13) 0.24208(12) 0.0194(3) Uani 1 1 d .
H3 H -0.0784 0.2256 0.2381 0.023 Uiso 1 1 calc R
C4 C 0.07015(15) 0.16066(13) 0.17306(12) 0.0182(3) Uani 1 1 d .
C5 C -0.01234(16) 0.09166(15) 0.12328(13) 0.0260(4) Uani 1 1 d .
H5A H -0.0251 0.1290 0.0547 0.039 Uiso 1 1 calc R
H5B H -0.0926 0.0821 0.1600 0.039 Uiso 1 1 calc R
H5C H 0.0272 0.0192 0.1229 0.039 Uiso 1 1 calc R
C6 C 0.21799(14) 0.30614(13) 0.41714(11) 0.0168(3) Uani 1 1 d .
C7 C 0.23485(15) 0.21767(13) 0.49692(12) 0.0188(3) Uani 1 1 d .
C8 C 0.27146(16) 0.24101(15) 0.58700(12) 0.0243(4) Uani 1 1 d .
H8 H 0.2850 0.1820 0.6411 0.029 Uiso 1 1 calc R
C9 C 0.28850(18) 0.34832(16) 0.59918(13) 0.0288(4) Uani 1 1 d .
H9 H 0.3147 0.3627 0.6608 0.035 Uiso 1 1 calc R
C10 C 0.26733(17) 0.43441(15) 0.52162(13) 0.0260(4) Uani 1 1 d .
H10 H 0.2776 0.5081 0.5310 0.031 Uiso 1 1 calc R
C11 C 0.23106(15) 0.41586(14) 0.42936(12) 0.0203(3) Uani 1 1 d .
C12 C 0.20692(16) 0.51484(13) 0.34777(12) 0.0232(4) Uani 1 1 d .
H12 H 0.1781 0.4867 0.2888 0.028 Uiso 1 1 calc R
C13 C 0.10506(18) 0.59215(15) 0.37947(14) 0.0316(4) Uani 1 1 d .
H13A H 0.0305 0.5497 0.4027 0.047 Uiso 1 1 calc R
H13B H 0.0855 0.6500 0.3226 0.047 Uiso 1 1 calc R
H13C H 0.1341 0.6261 0.4334 0.047 Uiso 1 1 calc R
C14 C 0.32583(18) 0.57917(14) 0.31568(14) 0.0284(4) Uani 1 1 d .
H14A H 0.3530 0.6118 0.3710 0.043 Uiso 1 1 calc R
H14B H 0.3097 0.6379 0.2586 0.043 Uiso 1 1 calc R
H14C H 0.3909 0.5290 0.2969 0.043 Uiso 1 1 calc R
C15 C 0.21579(15) 0.09796(13) 0.48798(12) 0.0210(3) Uani 1 1 d .
H15 H 0.1753 0.0976 0.4238 0.025 Uiso 1 1 calc R
C16 C 0.34097(16) 0.03720(14) 0.48486(14) 0.0263(4) Uani 1 1 d .
H16A H 0.3909 0.0723 0.4265 0.039 Uiso 1 1 calc R
H16B H 0.3275 -0.0401 0.4806 0.039 Uiso 1 1 calc R
H16C H 0.3847 0.0405 0.5454 0.039 Uiso 1 1 calc R
C17 C 0.13138(18) 0.03774(16) 0.57268(15) 0.0319(4) Uani 1 1 d .
H17A H 0.1719 0.0327 0.6361 0.048 Uiso 1 1 calc R
H17B H 0.1157 -0.0367 0.5611 0.048 Uiso 1 1 calc R
H17C H 0.0525 0.0787 0.5751 0.048 Uiso 1 1 calc R
C18 C 0.24143(15) 0.09301(13) 0.08707(12) 0.0192(3) Uani 1 1 d .
C19 C 0.30031(16) -0.00672(14) 0.12896(13) 0.0222(3) Uani 1 1 d .
C20 C 0.34873(17) -0.07468(15) 0.06489(14) 0.0293(4) Uani 1 1 d .
H20 H 0.3874 -0.1431 0.0919 0.035 Uiso 1 1 calc R
C21 C 0.34138(18) -0.04427(16) -0.03670(14) 0.0313(4) Uani 1 1 d .
H21 H 0.3743 -0.0917 -0.0792 0.038 Uiso 1 1 calc R
C22 C 0.28597(17) 0.05550(15) -0.07669(13) 0.0278(4) Uani 1 1 d .
H22 H 0.2822 0.0762 -0.1469 0.033 Uiso 1 1 calc R
C23 C 0.23532(16) 0.12675(14) -0.01625(12) 0.0225(4) Uani 1 1 d .
C24 C 0.18447(18) 0.23940(15) -0.06376(13) 0.0273(4) Uani 1 1 d .
H24 H 0.1416 0.2732 -0.0100 0.033 Uiso 1 1 calc R
C25 C 0.0899(2) 0.23329(18) -0.14267(14) 0.0370(5) Uani 1 1 d .
H25A H 0.1301 0.2017 -0.1970 0.055 Uiso 1 1 calc R
H25B H 0.0580 0.3077 -0.1689 0.055 Uiso 1 1 calc R
H25C H 0.0212 0.1865 -0.1126 0.055 Uiso 1 1 calc R
C26 C 0.2918(2) 0.31461(17) -0.10850(14) 0.0367(5) Uani 1 1 d .
H26A H 0.3496 0.3200 -0.0565 0.055 Uiso 1 1 calc R
H26B H 0.2588 0.3883 -0.1358 0.055 Uiso 1 1 calc R
H26C H 0.3354 0.2835 -0.1617 0.055 Uiso 1 1 calc R
C27 C 0.31157(16) -0.04001(14) 0.24091(13) 0.0240(4) Uani 1 1 d .
H27 H 0.3114 0.0295 0.2688 0.029 Uiso 1 1 calc R
C28 C 0.43220(18) -0.10282(16) 0.27003(15) 0.0319(4) Uani 1 1 d .
H28A H 0.4327 -0.1743 0.2483 0.048 Uiso 1 1 calc R
H28B H 0.4385 -0.1147 0.3425 0.048 Uiso 1 1 calc R
H28C H 0.5028 -0.0597 0.2380 0.048 Uiso 1 1 calc R
C29 C 0.19965(18) -0.10609(17) 0.28848(15) 0.0357(4) Uani 1 1 d .
H29A H 0.1243 -0.0600 0.2778 0.054 Uiso 1 1 calc R
H29B H 0.2107 -0.1291 0.3601 0.054 Uiso 1 1 calc R
H29C H 0.1921 -0.1715 0.2581 0.054 Uiso 1 1 calc R
C30 C 0.57066(15) 0.30168(14) 0.31665(12) 0.0197(3) Uani 1 1 d .
C31 C 0.55865(16) 0.29710(16) 0.42915(13) 0.0267(4) Uani 1 1 d .
H31A H 0.5167 0.3646 0.4429 0.040 Uiso 1 1 calc R
H31B H 0.6414 0.2910 0.4566 0.040 Uiso 1 1 calc R
H31C H 0.5101 0.2328 0.4601 0.040 Uiso 1 1 calc R
C32 C 0.63503(16) 0.19665(14) 0.29285(14) 0.0252(4) Uani 1 1 d .
H32A H 0.5848 0.1325 0.3211 0.038 Uiso 1 1 calc R
H32B H 0.7169 0.1881 0.3217 0.038 Uiso 1 1 calc R
H32C H 0.6445 0.2023 0.2205 0.038 Uiso 1 1 calc R
C33 C 0.64342(16) 0.40358(14) 0.26636(13) 0.0245(4) Uani 1 1 d .
H33A H 0.6500 0.4058 0.1943 0.037 Uiso 1 1 calc R
H33B H 0.7267 0.3996 0.2927 0.037 Uiso 1 1 calc R
H33C H 0.6001 0.4705 0.2800 0.037 Uiso 1 1 calc R
C34 C 0.28832(15) 0.44587(13) 0.11713(12) 0.0199(3) Uani 1 1 d .
C35 C 0.37816(16) 0.52526(14) 0.08098(13) 0.0242(4) Uani 1 1 d .
H35 H 0.4620 0.5103 0.0983 0.029 Uiso 1 1 calc R
C36 C 0.34770(18) 0.62506(15) 0.02056(14) 0.0292(4) Uani 1 1 d .
H36 H 0.4104 0.6767 -0.0046 0.035 Uiso 1 1 calc R
C37 C 0.22552(19) 0.64862(16) -0.00266(14) 0.0330(4) Uani 1 1 d .
H37 H 0.2040 0.7173 -0.0430 0.040 Uiso 1 1 calc R
C38 C 0.13434(18) 0.57280(16) 0.03245(14) 0.0315(4) Uani 1 1 d .
H38 H 0.0504 0.5896 0.0166 0.038 Uiso 1 1 calc R
C39 C 0.16585(16) 0.47199(15) 0.09097(13) 0.0253(4) Uani 1 1 d .
H39 H 0.1029 0.4198 0.1136 0.030 Uiso 1 1 calc R
N1 N 0.18367(12) 0.28120(10) 0.32177(9) 0.0151(3) Uani 1 1 d .
N2 N 0.19102(12) 0.16449(10) 0.15354(9) 0.0161(3) Uani 1 1 d .
N3 N 0.44846(12) 0.31025(11) 0.27467(10) 0.0174(3) Uani 1 1 d .
F1 F 0.42738(9) 0.21717(8) 0.11282(8) 0.0280(2) Uani 1 1 d .
Nb1 Nb 0.322817(12) 0.284245(11) 0.204560(10) 0.01360(5) Uani 1 1 d .

loop_
_atom_site_aniso_label
_atom_site_aniso_U_11
_atom_site_aniso_U_22
_atom_site_aniso_U_33
_atom_site_aniso_U_23
_atom_site_aniso_U_13
_atom_site_aniso_U_12
C1 0.0181(8) 0.0326(10) 0.0256(9) -0.0102(7) 0.0009(7) 0.0002(7)
C2 0.0169(8) 0.0168(8) 0.0183(8) -0.0012(6) 0.0004(6) 0.0006(6)
C3 0.0145(8) 0.0224(8) 0.0205(8) -0.0018(6) -0.0015(6) -0.0014(6)
C4 0.0201(8) 0.0174(8) 0.0165(8) -0.0004(6) -0.0042(6) -0.0029(6)
C5 0.0217(9) 0.0299(9) 0.0291(9) -0.0112(8) -0.0034(7) -0.0069(7)
C6 0.0157(8) 0.0213(8) 0.0138(7) -0.0050(6) 0.0014(6) -0.0022(6)
C7 0.0173(8) 0.0219(8) 0.0167(8) -0.0027(6) 0.0017(6) -0.0017(6)
C8 0.0286(9) 0.0287(9) 0.0144(8) -0.0002(7) -0.0017(7) -0.0022(7)
C9 0.0383(10) 0.0350(10) 0.0149(8) -0.0085(7) -0.0018(7) -0.0070(8)
C10 0.0353(10) 0.0235(9) 0.0217(9) -0.0105(7) 0.0011(7) -0.0059(7)
C11 0.0231(8) 0.0211(8) 0.0171(8) -0.0055(6) 0.0024(6) -0.0017(7)
C12 0.0324(10) 0.0182(8) 0.0197(8) -0.0061(7) 0.0014(7) -0.0007(7)
C13 0.0388(11) 0.0226(9) 0.0323(10) -0.0041(8) 0.0049(8) 0.0030(8)
C14 0.0390(11) 0.0205(9) 0.0257(9) -0.0056(7) 0.0060(8) -0.0034(8)
C15 0.0226(8) 0.0192(8) 0.0199(8) 0.0003(6) -0.0019(7) -0.0025(7)
C16 0.0270(9) 0.0224(9) 0.0285(9) -0.0028(7) -0.0009(7) 0.0004(7)
C17 0.0303(10) 0.0268(9) 0.0353(11) 0.0018(8) 0.0068(8) -0.0070(8)
C18 0.0207(8) 0.0186(8) 0.0205(8) -0.0092(6) 0.0014(6) -0.0070(6)
C19 0.0236(9) 0.0192(8) 0.0250(9) -0.0072(7) 0.0010(7) -0.0056(7)
C20 0.0326(10) 0.0230(9) 0.0346(10) -0.0118(8) -0.0003(8) -0.0001(7)
C21 0.0333(10) 0.0327(10) 0.0336(10) -0.0213(8) 0.0025(8) -0.0037(8)
C22 0.0311(10) 0.0352(10) 0.0203(9) -0.0130(7) 0.0010(7) -0.0081(8)
C23 0.0245(9) 0.0246(9) 0.0203(8) -0.0079(7) -0.0009(7) -0.0076(7)
C24 0.0372(10) 0.0288(9) 0.0167(8) -0.0057(7) -0.0030(7) -0.0019(8)
C25 0.0429(12) 0.0441(12) 0.0254(10) -0.0089(9) -0.0100(9) 0.0040(9)
C26 0.0511(13) 0.0350(11) 0.0221(9) 0.0017(8) -0.0026(9) -0.0117(9)
C27 0.0285(9) 0.0174(8) 0.0261(9) -0.0047(7) 0.0007(7) 0.0016(7)
C28 0.0311(10) 0.0319(10) 0.0322(10) -0.0050(8) -0.0019(8) 0.0040(8)
C29 0.0324(11) 0.0346(11) 0.0355(11) 0.0047(8) 0.0024(8) -0.0010(8)
C30 0.0164(8) 0.0227(8) 0.0199(8) -0.0031(7) -0.0041(6) -0.0031(6)
C31 0.0232(9) 0.0345(10) 0.0225(9) -0.0035(7) -0.0055(7) -0.0050(7)
C32 0.0188(8) 0.0259(9) 0.0302(9) -0.0027(7) -0.0026(7) -0.0009(7)
C33 0.0209(8) 0.0248(9) 0.0271(9) -0.0013(7) -0.0047(7) -0.0062(7)
C34 0.0242(8) 0.0204(8) 0.0147(8) -0.0028(6) -0.0003(6) 0.0012(7)
C35 0.0246(9) 0.0248(9) 0.0227(9) -0.0036(7) 0.0005(7) -0.0009(7)
C36 0.0331(10) 0.0246(9) 0.0277(10) -0.0001(7) 0.0037(8) -0.0035(8)
C37 0.0409(11) 0.0247(9) 0.0295(10) 0.0049(8) -0.0022(8) 0.0031(8)
C38 0.0269(10) 0.0323(10) 0.0335(10) -0.0008(8) -0.0077(8) 0.0047(8)
C39 0.0248(9) 0.0263(9) 0.0239(9) -0.0016(7) -0.0027(7) -0.0026(7)
N1 0.0163(6) 0.0152(6) 0.0142(6) -0.0033(5) -0.0015(5) -0.0011(5)
N2 0.0192(7) 0.0159(6) 0.0136(6) -0.0030(5) -0.0004(5) -0.0029(5)
N3 0.0178(7) 0.0161(6) 0.0182(7) -0.0030(5) -0.0008(5) -0.0024(5)
F1 0.0233(5) 0.0324(6) 0.0326(6) -0.0177(5) 0.0042(4) -0.0048(4)
Nb1 0.01426(8) 0.01348(8) 0.01343(8) -0.00311(5) -0.00096(5) -0.00188(5)

loop_
_atom_type_symbol
_atom_type_description
_atom_type_scat_dispersion_real
_atom_type_scat_dispersion_imag
_atom_type_scat_source
C C 0.0033 0.0016 'International Tables Vol C Tables 4.2.6.8 and 6.1.1.4'
H H 0.0000 0.0000 'International Tables Vol C Tables 4.2.6.8 and 6.1.1.4'
N N 0.0061 0.0033 'International Tables Vol C Tables 4.2.6.8 and 6.1.1.4'
F F 0.0171 0.0103 'International Tables Vol C Tables 4.2.6.8 and 6.1.1.4'
Nb Nb -2.0727 0.6215 'International Tables Vol C Tables 4.2.6.8 and 6.1.1.4'

loop_
_geom_angle_atom_site_label_1
_geom_angle_atom_site_label_2
_geom_angle_atom_site_label_3
_geom_angle
N1 C2 C3 124.70(15)
N1 C2 C1 118.62(14)
C3 C2 C1 116.66(14)
C2 C3 C4 128.64(15)
N2 C4 C3 122.94(14)
N2 C4 C5 121.56(15)
C3 C4 C5 115.49(14)
C11 C6 C7 120.95(14)
C11 C6 N1 120.71(14)
C7 C6 N1 118.33(14)
C8 C7 C6 118.42(15)
C8 C7 C15 119.05(15)
C6 C7 C15 122.52(14)
C9 C8 C7 121.22(16)
C10 C9 C8 119.76(16)
C9 C10 C11 121.49(16)
C10 C11 C6 118.07(15)
C10 C11 C12 118.64(15)
C6 C11 C12 123.29(14)
C11 C12 C14 111.10(15)
C11 C12 C13 111.99(14)
C14 C12 C13 109.98(14)
C7 C15 C16 110.16(14)
C7 C15 C17 112.08(14)
C16 C15 C17 110.34(14)
C23 C18 C19 121.59(15)
C23 C18 N2 119.91(15)
C19 C18 N2 118.43(14)
C20 C19 C18 118.17(16)
C20 C19 C27 120.68(16)
C18 C19 C27 121.16(15)
C21 C20 C19 121.17(18)
C20 C21 C22 119.84(17)
C21 C22 C23 121.57(17)
C22 C23 C18 117.61(16)
C22 C23 C24 119.61(16)
C18 C23 C24 122.64(15)
C23 C24 C25 113.00(15)
C23 C24 C26 109.82(16)
C25 C24 C26 110.50(16)
C19 C27 C28 113.16(15)
C19 C27 C29 111.06(15)
C28 C27 C29 110.67(15)
N3 C30 C31 110.25(13)
N3 C30 C32 107.87(13)
C31 C30 C32 110.69(14)
N3 C30 C33 107.65(13)
C31 C30 C33 110.30(14)
C32 C30 C33 110.00(14)
C39 C34 C35 117.18(15)
C39 C34 Nb1 116.81(12)
C35 C34 Nb1 125.96(13)
C36 C35 C34 121.72(17)
C37 C36 C35 119.47(17)
C36 C37 C38 120.37(17)
C37 C38 C39 119.87(17)
C38 C39 C34 121.36(16)
C2 N1 C6 114.55(13)
C2 N1 Nb1 125.96(10)
C6 N1 Nb1 119.29(10)
C4 N2 C18 116.39(13)
C4 N2 Nb1 125.30(11)
C18 N2 Nb1 118.08(10)
C30 N3 Nb1 160.41(11)
N3 Nb1 F1 93.48(6)
N3 Nb1 N1 96.14(6)
F1 Nb1 N1 153.68(5)
N3 Nb1 C34 101.38(6)
F1 Nb1 C34 101.27(6)
N1 Nb1 C34 100.75(6)
N3 Nb1 N2 151.01(5)
F1 Nb1 N2 77.37(5)
N1 Nb1 N2 82.44(5)
C34 Nb1 N2 107.35(6)

loop_
_geom_bond_atom_site_label_1
_geom_bond_atom_site_label_2
_geom_bond_distance
C1 C2 1.509(2)
C2 N1 1.365(2)
C2 C3 1.380(2)
C3 C4 1.414(2)
C4 N2 1.320(2)
C4 C5 1.513(2)
C6 C11 1.404(2)
C6 C7 1.407(2)
C6 N1 1.460(2)
C7 C8 1.393(2)
C7 C15 1.523(2)
C8 C9 1.381(3)
C9 C10 1.377(3)
C10 C11 1.398(2)
C11 C12 1.519(2)
C12 C14 1.531(2)
C12 C13 1.535(2)
C15 C16 1.530(2)
C15 C17 1.532(2)
C18 C23 1.402(2)
C18 C19 1.405(2)
C18 N2 1.457(2)
C19 C20 1.396(2)
C19 C27 1.520(2)
C20 C21 1.376(3)
C21 C22 1.382(3)
C22 C23 1.398(2)
C23 C24 1.519(3)
C24 C25 1.532(2)
C24 C26 1.536(3)
C27 C28 1.527(3)
C27 C29 1.527(3)
C30 N3 1.456(2)
C30 C31 1.529(2)
C30 C32 1.533(2)
C30 C33 1.534(2)
C34 C39 1.399(2)
C34 C35 1.404(2)
C34 Nb1 2.1580(18)
C35 C36 1.390(3)
C36 C37 1.381(3)
C37 C38 1.384(3)
C38 C39 1.391(3)
N1 Nb1 2.1422(14)
N2 Nb1 2.2968(14)
N3 Nb1 1.7659(14)
F1 Nb1 1.9325(11)
